data_4103479
loop_
_publ_author_name
'Pabitra Baran Chatterjee'
'Anandalok Audhya'
'Subhajit Bhattacharya'
'Sk Md Towsif Abtab'
'Kisholoy Bhattacharya'
'Muktimoy Chaudhury'

_publ_section_title
;
 Single Crystal-to-Single Crystal Irreversible Transformation from a
 Discrete Vanadium(V)-Alcoholate to an Aldehydic-Vanadium(IV) Oligomer
;
_journal_name_full 'Journal of the American Chemical Society'
_journal_page_first 15842
_journal_page_last 15845
_journal_paper_doi 10.1021/ja103451j
_journal_volume 132
_journal_year 2010
_chemical_formula_sum 'C18 H16 O8 V2'
_chemical_formula_weight 462.19
_chemical_name_systematic
; 
 ? 
;
_space_group_IT_number 14
_symmetry_cell_setting monoclinic
_symmetry_space_group_name_Hall '-P 2ybc'
_symmetry_space_group_name_H-M 'P 1 21/c 1'
_atom_sites_solution_hydrogens geom
_atom_sites_solution_primary direct
_atom_sites_solution_secondary difmap
_audit_creation_method SHELXL-97
_cell_angle_alpha 90.00
_cell_angle_beta 108.084(3)
_cell_angle_gamma 90.00
_cell_formula_units_Z 2
_cell_length_a 11.4295(14)
_cell_length_b 5.1454(6)
_cell_length_c 16.0003(19)
_cell_measurement_reflns_used 1704
_cell_measurement_temperature 296(2)
_cell_measurement_theta_max 25.04
_cell_measurement_theta_min 1.96
_cell_volume 894.49(19)
_computing_cell_refinement 'Bruker SMART APEX II'
_computing_data_collection 'Bruker SMART APEX II'
_computing_data_reduction 'SAINT-plus (bruker, 1999)'
_computing_molecular_graphics 'Bruker SHELXTL V6.10'
_computing_publication_material 'Bruker SHELXTL V6.10'
_computing_structure_refinement 'SHELXL-97 (Sheldrick, 1997)'
_computing_structure_solution 'SHELXS-97 (Sheldrick, 1990)'
_diffrn_ambient_temperature 296(2)
_diffrn_measured_fraction_theta_full 1.000
_diffrn_measured_fraction_theta_max 1.000
_diffrn_measurement_device_type '\p and \w scans'
_diffrn_radiation_monochromator graphite
_diffrn_radiation_source 'fine-focus sealed tube'
_diffrn_radiation_type MoK\a
_diffrn_radiation_wavelength 0.71073
_diffrn_reflns_av_R_equivalents 0.0613
_diffrn_reflns_av_sigmaI/netI 0.0380
_diffrn_reflns_limit_h_max 14
_diffrn_reflns_limit_h_min -14
_diffrn_reflns_limit_k_max 6
_diffrn_reflns_limit_k_min -6
_diffrn_reflns_limit_l_max 19
_diffrn_reflns_limit_l_min -19
_diffrn_reflns_number 4673
_diffrn_reflns_theta_full 25.81
_diffrn_reflns_theta_max 25.81
_diffrn_reflns_theta_min 1.87
_diffrn_standards_decay_% <1
_exptl_absorpt_coefficient_mu 1.090
_exptl_absorpt_correction_T_max 0.989
_exptl_absorpt_correction_T_min 0.890
_exptl_absorpt_correction_type multi-scan
_exptl_absorpt_process_details 'SADABS (Sheldrick, 1996)'
_exptl_crystal_colour green-brown
_exptl_crystal_density_diffrn 1.716
_exptl_crystal_density_method 'not measured'
_exptl_crystal_description block
_exptl_crystal_F_000 468
_exptl_crystal_size_max 0.302
_exptl_crystal_size_mid 0.076
_exptl_crystal_size_min 0.01
_refine_diff_density_max 1.350
_refine_diff_density_min -0.505
_refine_diff_density_rms 0.110
_refine_ls_extinction_method none
_refine_ls_goodness_of_fit_ref 1.061
_refine_ls_hydrogen_treatment constr
_refine_ls_matrix_type full
_refine_ls_number_parameters 128
_refine_ls_number_reflns 1725
_refine_ls_number_restraints 0
_refine_ls_restrained_S_all 1.061
_refine_ls_R_factor_all 0.1166
_refine_ls_R_factor_gt 0.0924
_refine_ls_shift/su_max 0.000
_refine_ls_shift/su_mean 0.000
_refine_ls_structure_factor_coef Fsqd
_refine_ls_weighting_details 'calc w=1/[\s^2^(Fo^2^)+(0.2500P)^2^+0.5605P] where P=(Fo^2^+2Fc^2^)/3'
_refine_ls_weighting_scheme calc
_refine_ls_wR_factor_gt 0.2796
_refine_ls_wR_factor_ref 0.3185
_reflns_number_gt 1663
_reflns_number_total 1725
_reflns_threshold_expression >2sigma(I)
_cod_data_source_file ja103451j_si_008.cif
_cod_data_source_block MC7_DAY-35
_cod_original_cell_volume 894.49(18)
_cod_database_code 4103479

loop_
_symmetry_equiv_pos_as_xyz
'x, y, z'
'-x, y+1/2, -z+1/2'
'-x, -y, -z'
'x, -y-1/2, z-1/2'

loop_
_atom_site_label
_atom_site_type_symbol
_atom_site_fract_x
_atom_site_fract_y
_atom_site_fract_z
_atom_site_U_iso_or_equiv
_atom_site_adp_type
_atom_site_occupancy
_atom_site_symmetry_multiplicity
_atom_site_calc_flag
_atom_site_refinement_flags
V1 V -0.0401(2) 0.2691(4) 0.54427(14) 0.0862(16) Uani 1 1 d .
C1 C 0.1726(13) 0.624(3) 0.6471(8) 0.070(4) Uani 1 1 d .
C3 C 0.3405(13) 0.887(3) 0.7251(12) 0.089(4) Uani 1 1 d .
H3 H 0.3930 1.0238 0.7239 0.107 Uiso 1 1 calc R
C5 C 0.2825(14) 0.560(3) 0.8043(9) 0.089(5) Uani 1 1 d .
H5 H 0.2924 0.4699 0.8566 0.107 Uiso 1 1 calc R
C2 C 0.2511(13) 0.826(3) 0.6497(9) 0.079(4) Uani 1 1 d .
C6 C 0.1849(13) 0.480(3) 0.7270(10) 0.085(4) Uani 1 1 d .
C4 C 0.3589(13) 0.755(3) 0.8046(13) 0.099(6) Uani 1 1 d .
C7 C 0.1066(17) 0.269(3) 0.7333(11) 0.092(5) Uani 1 1 d .
H7 H 0.1049 0.2266 0.7894 0.110 Uiso 1 1 calc R
C8 C 0.2363(13) 1.007(3) 0.5693(9) 0.087(4) Uani 1 1 d .
H8A H 0.2725 1.1742 0.5902 0.104 Uiso 1 1 calc R
H8B H 0.2821 0.9327 0.5331 0.104 Uiso 1 1 calc R
O2 O 0.0793(8) 0.5590(14) 0.5750(5) 0.073(3) Uani 1 1 d .
O1 O 0.0406(9) 0.136(2) 0.6717(7) 0.093(3) Uani 1 1 d .
O3 O 0.1128(8) 1.0451(16) 0.5164(6) 0.082(3) Uani 1 1 d .
O4 O -0.1557(8) 0.392(2) 0.5697(6) 0.103(3) Uani 1 1 d .
C9 C 0.4509(13) 0.834(4) 0.8930(11) 0.132(6) Uani 1 1 d .
H9A H 0.4159 0.9700 0.9189 0.198 Uiso 1 1 calc R
H9B H 0.5253 0.8958 0.8838 0.198 Uiso 1 1 calc R
H9C H 0.4691 0.6868 0.9316 0.198 Uiso 1 1 calc R

loop_
_atom_site_aniso_label
_atom_site_aniso_U_11
_atom_site_aniso_U_22
_atom_site_aniso_U_33
_atom_site_aniso_U_23
_atom_site_aniso_U_13
_atom_site_aniso_U_12
V1 0.119(3) 0.069(2) 0.060(2) -0.0093(11) 0.0140(16) -0.0194(14)
C1 0.084(10) 0.078(10) 0.042(8) -0.014(8) 0.012(8) 0.014(9)
C3 0.065(10) 0.103(12) 0.099(12) -0.001(11) 0.027(10) 0.013(9)
C5 0.085(10) 0.104(12) 0.057(9) -0.012(8) -0.008(9) 0.053(10)
C2 0.060(8) 0.093(11) 0.072(10) -0.027(8) 0.000(8) -0.011(8)
C6 0.086(10) 0.081(11) 0.076(12) -0.026(8) 0.006(9) 0.029(9)
C4 0.054(9) 0.102(13) 0.119(16) -0.041(11) -0.002(10) 0.010(8)
C7 0.127(13) 0.067(10) 0.069(10) -0.014(8) 0.011(10) -0.009(9)
C8 0.087(11) 0.090(10) 0.088(11) -0.008(8) 0.034(9) -0.016(8)
O2 0.106(6) 0.046(5) 0.056(5) -0.003(4) 0.012(5) -0.006(4)
O1 0.107(7) 0.092(8) 0.077(6) 0.004(6) 0.024(5) -0.002(6)
O3 0.080(6) 0.070(6) 0.083(6) -0.004(4) 0.006(5) -0.012(5)
O4 0.092(6) 0.113(8) 0.093(7) -0.006(6) 0.015(5) 0.000(6)
C9 0.085(10) 0.175(17) 0.098(12) -0.023(12) -0.030(9) 0.021(11)

loop_
_atom_type_symbol
_atom_type_description
_atom_type_scat_dispersion_real
_atom_type_scat_dispersion_imag
_atom_type_scat_source
C C 0.0033 0.0016 'International Tables Vol C Tables 4.2.6.8 and 6.1.1.4'
H H 0.0000 0.0000 'International Tables Vol C Tables 4.2.6.8 and 6.1.1.4'
O O 0.0106 0.0060 'International Tables Vol C Tables 4.2.6.8 and 6.1.1.4'
V V 0.3005 0.5294 'International Tables Vol C Tables 4.2.6.8 and 6.1.1.4'

loop_
_geom_angle_atom_site_label_1
_geom_angle_atom_site_label_2
_geom_angle_atom_site_label_3
_geom_angle
_geom_angle_site_symmetry_1
_geom_angle_site_symmetry_3
O4 V1 O3 101.2(5) . 3_566
O4 V1 O2 101.3(4) . .
O3 V1 O2 155.6(4) 3_566 .
O4 V1 O2 96.1(4) . 3_566
O3 V1 O2 87.5(3) 3_566 3_566
O2 V1 O2 80.7(4) . 3_566
O4 V1 O1 91.7(4) . .
O3 V1 O1 101.9(4) 3_566 .
O2 V1 O1 86.7(4) . .
O2 V1 O1 166.3(4) 3_566 .
O4 V1 O3 171.8(4) . 1_545
O3 V1 O3 73.2(4) 3_566 1_545
O2 V1 O3 85.3(3) . 1_545
O2 V1 O3 89.7(3) 3_566 1_545
O1 V1 O3 83.7(4) . 1_545
O4 V1 V1 101.4(4) . 3_566
O3 V1 V1 124.2(3) 3_566 3_566
O2 V1 V1 40.9(2) . 3_566
O2 V1 V1 39.8(2) 3_566 3_566
O1 V1 V1 127.4(3) . 3_566
O3 V1 V1 86.8(2) 1_545 3_566
O2 C1 C2 123.5(12) . .
O2 C1 C6 117.7(14) . .
C2 C1 C6 118.7(13) . .
C2 C3 C4 123.9(16) . .
C4 C5 C6 123.3(16) . .
C3 C2 C1 120.6(14) . .
C3 C2 C8 117.3(14) . .
C1 C2 C8 121.9(12) . .
C7 C6 C5 119.3(16) . .
C7 C6 C1 124.0(14) . .
C5 C6 C1 116.7(16) . .
C5 C4 C3 116.7(15) . .
C5 C4 C9 117.7(19) . .
C3 C4 C9 125.2(18) . .
O1 C7 C6 127.0(15) . .
O3 C8 C2 114.3(11) . .
C1 O2 V1 134.5(8) . .
C1 O2 V1 125.8(8) . 3_566
V1 O2 V1 99.3(4) . 3_566
C7 O1 V1 124.8(10) . .
C8 O3 V1 112.1(8) . 3_566
C8 O3 V1 130.1(8) . 1_565
V1 O3 V1 106.8(4) 3_566 1_565

loop_
_geom_bond_atom_site_label_1
_geom_bond_atom_site_label_2
_geom_bond_distance
_geom_bond_site_symmetry_2
V1 O4 1.627(9) .
V1 O3 1.936(8) 3_566
V1 O2 1.978(8) .
V1 O2 2.023(8) 3_566
V1 O1 2.076(10) .
V1 O3 2.250(10) 1_545
V1 V1 3.049(4) 3_566
C1 O2 1.347(14) .
C1 C2 1.367(19) .
C1 C6 1.445(19) .
C3 C2 1.353(18) .
C3 C4 1.40(2) .
C5 C4 1.33(2) .
C5 C6 1.444(19) .
C2 C8 1.552(19) .
C6 C7 1.43(2) .
C4 C9 1.53(2) .
C7 O1 1.244(18) .
C8 O3 1.417(15) .
O2 V1 2.023(8) 3_566
O3 V1 1.936(8) 3_566
O3 V1 2.250(9) 1_565
